data_2233219
loop_
_publ_author_name
'Liu, Fu-Hong'

_publ_section_title
;
 5,6-Dimethylpyrazine-2,3-dicarboxylic acid
;
_journal_coeditor_code JJ2111
_journal_issue 1
_journal_name_full 'Acta Crystallographica Section E'
_journal_page_first o132
_journal_paper_doi 10.1107/S1600536811052366
_journal_volume 68
_journal_year 2012
_chemical_formula_iupac 'C8 H8 N2 O4'
_chemical_formula_moiety 'C8 H8 N2 O4'
_chemical_formula_sum 'C8 H8 N2 O4'
_chemical_formula_weight 196.16
_chemical_name_systematic
;
5,6-Dimethylpyrazine-2,3-dicarboxylic acid
;
_space_group_IT_number 15
_symmetry_cell_setting monoclinic
_symmetry_space_group_name_Hall '-C 2yc'
_symmetry_space_group_name_H-M 'C 1 2/c 1'
_atom_sites_solution_hydrogens geom
_atom_sites_solution_primary direct
_atom_sites_solution_secondary difmap
_audit_creation_method SHELXL-97
_cell_angle_alpha 90.00
_cell_angle_beta 109.21(3)
_cell_angle_gamma 90.00
_cell_formula_units_Z 12
_cell_length_a 15.873(3)
_cell_length_b 14.057(3)
_cell_length_c 11.991(2)
_cell_measurement_reflns_used 10631
_cell_measurement_temperature 293(2)
_cell_measurement_theta_max 27.8
_cell_measurement_theta_min 3.4
_cell_volume 2526.5(10)
_computing_cell_refinement 'PROCESS-AUTO (Rigaku, 1998)'
_computing_data_collection 'PROCESS-AUTO (Rigaku, 1998)'
_computing_data_reduction 'CrystalStructure (Rigaku/MSC, 2002)'
_computing_molecular_graphics 'ORTEP-3 for Windows (Farrugia, 1997)'
_computing_publication_material 'publCIF (Westrip, 2010)'
_computing_structure_refinement 'SHELXL97 (Sheldrick, 2008)'
_computing_structure_solution 'SHELXS97 (Sheldrick, 2008)'
_diffrn_ambient_temperature 293(2)
_diffrn_measured_fraction_theta_full 0.997
_diffrn_measured_fraction_theta_max 0.997
_diffrn_measurement_device_type 'Rigaku SCX-mini'
_diffrn_measurement_method '\w scans'
_diffrn_radiation_monochromator graphite
_diffrn_radiation_source 'fine-focus sealed tube'
_diffrn_radiation_type MoK\a
_diffrn_radiation_wavelength 0.71073
_diffrn_reflns_av_R_equivalents 0.0427
_diffrn_reflns_av_sigmaI/netI 0.0300
_diffrn_reflns_limit_h_max 18
_diffrn_reflns_limit_h_min -18
_diffrn_reflns_limit_k_max 16
_diffrn_reflns_limit_k_min -16
_diffrn_reflns_limit_l_max 14
_diffrn_reflns_limit_l_min -14
_diffrn_reflns_number 10832
_diffrn_reflns_theta_full 25.02
_diffrn_reflns_theta_max 25.02
_diffrn_reflns_theta_min 3.41
_diffrn_standards_decay_% 0
_diffrn_standards_interval_count 0
_diffrn_standards_interval_time 0
_diffrn_standards_number 0
_exptl_absorpt_coefficient_mu 0.126
_exptl_absorpt_correction_type none
_exptl_crystal_colour colourless
_exptl_crystal_density_diffrn 1.547
_exptl_crystal_density_method 'not measured'
_exptl_crystal_description block
_exptl_crystal_F_000 1224
_exptl_crystal_size_max 0.30
_exptl_crystal_size_mid 0.25
_exptl_crystal_size_min 0.20
_refine_diff_density_max 0.634
_refine_diff_density_min -0.394
_refine_ls_extinction_method none
_refine_ls_goodness_of_fit_ref 1.074
_refine_ls_hydrogen_treatment constr
_refine_ls_matrix_type full
_refine_ls_number_parameters 196
_refine_ls_number_reflns 2230
_refine_ls_number_restraints 0
_refine_ls_restrained_S_all 1.074
_refine_ls_R_factor_all 0.0582
_refine_ls_R_factor_gt 0.0493
_refine_ls_shift/su_max 0.000
_refine_ls_shift/su_mean 0.000
_refine_ls_structure_factor_coef Fsqd
_refine_ls_weighting_details 'calc w=1/[\s^2^(Fo^2^)+(0.0617P)^2^+3.0039P] where P=(Fo^2^+2Fc^2^)/3'
_refine_ls_weighting_scheme calc
_refine_ls_wR_factor_gt 0.1269
_refine_ls_wR_factor_ref 0.1330
_reflns_number_gt 1937
_reflns_number_total 2230
_reflns_threshold_expression I>2sigma(I)
_cod_data_source_file jj2111.cif
_cod_data_source_block I
_cod_original_cell_volume 2526.6(9)
_cod_original_sg_symbol_H-M 'C 2/c'
_cod_database_code 2233219
_cod_database_fobs_code 2233219

loop_
_symmetry_equiv_pos_as_xyz
'x, y, z'
'-x, y, -z+1/2'
'x+1/2, y+1/2, z'
'-x+1/2, y+1/2, -z+1/2'
'-x, -y, -z'
'x, -y, z-1/2'
'-x+1/2, -y+1/2, -z'
'x+1/2, -y+1/2, z-1/2'

loop_
_atom_site_type_symbol
_atom_site_label
_atom_site_fract_x
_atom_site_fract_y
_atom_site_fract_z
_atom_site_U_iso_or_equiv
_atom_site_adp_type
_atom_site_calc_flag
_atom_site_refinement_flags
_atom_site_occupancy
_atom_site_symmetry_multiplicity
O O1 0.28005(14) 0.38972(11) 0.78999(16) 0.0595(6) Uani d . 1 1
H H1 0.2587 0.3468 0.7428 0.089 Uiso calc R 1 1
O O2 0.17345(15) 0.47314(13) 0.66739(18) 0.0745(7) Uani d . 1 1
O O3 0.20112(11) 0.67092(14) 0.57803(14) 0.0482(5) Uani d . 1 1
H H3 0.1591 0.6847 0.5190 0.072 Uiso calc R 1 1
O O4 0.09881(12) 0.67291(15) 0.66709(16) 0.0567(5) Uani d . 1 1
O O5 0.40546(13) 0.35937(12) 0.02848(13) 0.0474(5) Uani d . 1 1
H H5 0.3815 0.4101 0.0026 0.071 Uiso calc R 1 1
O O6 0.40159(11) 0.41517(11) 0.20060(15) 0.0439(4) Uani d . 1 1
N N1 0.34098(12) 0.54156(12) 0.92729(14) 0.0318(4) Uani d . 1 1
N N2 0.28289(12) 0.72021(12) 0.84036(15) 0.0325(4) Uani d . 1 1
N N3 0.43566(12) 0.18493(12) 0.14017(14) 0.0311(4) Uani d . 1 1
C C1 0.23855(16) 0.46795(15) 0.75119(19) 0.0362(5) Uani d . 1 1
C C2 0.27656(14) 0.55308(14) 0.82342(17) 0.0291(5) Uani d . 1 1
C C3 0.37616(14) 0.61868(15) 0.98780(18) 0.0325(5) Uani d . 1 1
C C4 0.44770(18) 0.60708(18) 1.1037(2) 0.0491(7) Uani d . 1 1
H H4A 0.4231 0.6160 1.1662 0.074 Uiso calc R 1 1
H H4B 0.4936 0.6534 1.1110 0.074 Uiso calc R 1 1
H H4C 0.4726 0.5444 1.1090 0.074 Uiso calc R 1 1
C C5 0.17291(15) 0.66150(14) 0.66717(19) 0.0324(5) Uani d . 1 1
C C6 0.24752(13) 0.64193(14) 0.78045(17) 0.0276(5) Uani d . 1 1
C C7 0.34688(14) 0.70945(15) 0.94401(18) 0.0315(5) Uani d . 1 1
C C8 0.38542(18) 0.79617(17) 1.0119(2) 0.0489(7) Uani d . 1 1
H H8A 0.4458 0.8040 1.0132 0.073 Uiso calc R 1 1
H H8B 0.3846 0.7900 1.0913 0.073 Uiso calc R 1 1
H H8C 0.3508 0.8506 0.9752 0.073 Uiso calc R 1 1
C C9 0.42126(14) 0.35590(15) 0.14246(18) 0.0316(5) Uani d . 1 1
C C10 0.46645(14) 0.26613(14) 0.19620(17) 0.0286(5) Uani d . 1 1
C C11 0.46841(15) 0.10400(15) 0.19300(18) 0.0315(5) Uani d . 1 1
C C12 0.43794(18) 0.01403(16) 0.1277(2) 0.0462(6) Uani d . 1 1
H H12A 0.3870 0.0264 0.0593 0.069 Uiso calc R 1 1
H H12B 0.4220 -0.0306 0.1780 0.069 Uiso calc R 1 1
H H12C 0.4851 -0.0120 0.1036 0.069 Uiso calc R 1 1

loop_
_atom_site_aniso_label
_atom_site_aniso_U_11
_atom_site_aniso_U_22
_atom_site_aniso_U_33
_atom_site_aniso_U_12
_atom_site_aniso_U_13
_atom_site_aniso_U_23
O1 0.0717(13) 0.0232(8) 0.0508(11) 0.0069(8) -0.0244(9) -0.0016(7)
O2 0.0871(15) 0.0368(10) 0.0546(12) 0.0090(10) -0.0375(11) -0.0110(9)
O3 0.0448(10) 0.0646(12) 0.0236(8) 0.0094(9) -0.0042(7) 0.0075(8)
O4 0.0354(10) 0.0753(14) 0.0467(11) 0.0054(9) -0.0037(8) 0.0138(9)
O5 0.0688(12) 0.0361(9) 0.0240(8) 0.0145(9) -0.0028(8) 0.0065(7)
O6 0.0525(11) 0.0343(9) 0.0447(10) 0.0100(8) 0.0157(8) 0.0008(7)
N1 0.0353(10) 0.0277(9) 0.0221(9) -0.0014(8) -0.0044(8) 0.0045(7)
N2 0.0346(10) 0.0269(9) 0.0257(9) -0.0005(8) -0.0040(8) 0.0010(7)
N3 0.0375(10) 0.0278(9) 0.0201(9) -0.0013(8) -0.0014(7) -0.0005(7)
C1 0.0447(13) 0.0259(11) 0.0258(11) -0.0001(10) -0.0049(10) 0.0017(9)
C2 0.0313(11) 0.0263(11) 0.0223(10) -0.0008(9) -0.0011(8) 0.0021(8)
C3 0.0344(12) 0.0310(11) 0.0232(11) -0.0061(9) -0.0027(9) 0.0032(8)
C4 0.0528(16) 0.0414(13) 0.0319(13) -0.0110(12) -0.0148(11) 0.0073(10)
C5 0.0341(13) 0.0226(11) 0.0295(12) 0.0000(9) -0.0042(9) 0.0024(8)
C6 0.0291(11) 0.0241(10) 0.0226(10) -0.0021(9) -0.0011(8) -0.0004(8)
C7 0.0340(12) 0.0298(11) 0.0229(11) -0.0052(9) -0.0012(9) 0.0002(8)
C8 0.0577(16) 0.0324(13) 0.0369(14) -0.0090(11) -0.0111(12) -0.0027(10)
C9 0.0312(11) 0.0287(11) 0.0275(11) -0.0012(9) -0.0006(9) 0.0019(9)
C10 0.0339(11) 0.0263(11) 0.0210(10) -0.0003(9) 0.0026(8) -0.0011(8)
C11 0.0392(12) 0.0260(11) 0.0239(11) -0.0021(9) 0.0027(9) -0.0010(8)
C12 0.0618(16) 0.0295(12) 0.0338(13) -0.0040(11) -0.0025(11) -0.0054(10)

loop_
_atom_type_symbol
_atom_type_description
_atom_type_scat_dispersion_real
_atom_type_scat_dispersion_imag
_atom_type_scat_source
C C 0.0033 0.0016 'International Tables Vol C Tables 4.2.6.8 and 6.1.1.4'
H H 0.0000 0.0000 'International Tables Vol C Tables 4.2.6.8 and 6.1.1.4'
N N 0.0061 0.0033 'International Tables Vol C Tables 4.2.6.8 and 6.1.1.4'
O O 0.0106 0.0060 'International Tables Vol C Tables 4.2.6.8 and 6.1.1.4'

loop_
_geom_angle_atom_site_label_1
_geom_angle_atom_site_label_2
_geom_angle_atom_site_label_3
_geom_angle_site_symmetry_1
_geom_angle_site_symmetry_3
_geom_angle
C1 O1 H1 . . 109.5
C5 O3 H3 . . 109.5
C9 O5 H5 . . 109.5
C3 N1 C2 . . 117.91(17)
C7 N2 C6 . . 117.82(18)
C11 N3 C10 . . 118.29(17)
O2 C1 O1 . . 124.0(2)
O2 C1 C2 . . 121.3(2)
O1 C1 C2 . . 114.60(18)
N1 C2 C6 . . 121.33(18)
N1 C2 C1 . . 119.07(18)
C6 C2 C1 . . 119.54(18)
N1 C3 C7 . . 120.89(18)
N1 C3 C4 . . 118.57(19)
C7 C3 C4 . . 120.54(19)
C3 C4 H4A . . 109.5
C3 C4 H4B . . 109.5
H4A C4 H4B . . 109.5
C3 C4 H4C . . 109.5
H4A C4 H4C . . 109.5
H4B C4 H4C . . 109.5
O4 C5 O3 . . 126.7(2)
O4 C5 C6 . . 120.7(2)
O3 C5 C6 . . 112.4(2)
N2 C6 C2 . . 121.28(18)
N2 C6 C5 . . 113.73(17)
C2 C6 C5 . . 124.95(18)
N2 C7 C3 . . 120.76(18)
N2 C7 C8 . . 118.06(19)
C3 C7 C8 . . 121.17(19)
C7 C8 H8A . . 109.5
C7 C8 H8B . . 109.5
H8A C8 H8B . . 109.5
C7 C8 H8C . . 109.5
H8A C8 H8C . . 109.5
H8B C8 H8C . . 109.5
O6 C9 O5 . . 126.0(2)
O6 C9 C10 . . 121.38(19)
O5 C9 C10 . . 112.56(19)
N3 C10 C10 . 2_655 120.98(11)
N3 C10 C9 . . 117.57(18)
C10 C10 C9 2_655 . 121.30(11)
N3 C11 C11 . 2_655 120.57(11)
N3 C11 C12 . . 118.19(19)
C11 C11 C12 2_655 . 121.23(13)
C11 C12 H12A . . 109.5
C11 C12 H12B . . 109.5
H12A C12 H12B . . 109.5
C11 C12 H12C . . 109.5
H12A C12 H12C . . 109.5
H12B C12 H12C . . 109.5

loop_
_geom_bond_atom_site_label_1
_geom_bond_atom_site_label_2
_geom_bond_site_symmetry_2
_geom_bond_distance
O1 C1 . 1.288(3)
O1 H1 . 0.8200
O2 C1 . 1.183(3)
O3 C5 . 1.294(3)
O3 H3 . 0.8200
O4 C5 . 1.187(3)
O5 C9 . 1.307(3)
O5 H5 . 0.8200
O6 C9 . 1.192(3)
N1 C3 . 1.322(3)
N1 C2 . 1.336(3)
N2 C7 . 1.330(3)
N2 C6 . 1.333(3)
N3 C11 . 1.323(3)
N3 C10 . 1.333(3)
C1 C2 . 1.484(3)
C2 C6 . 1.372(3)
C3 C7 . 1.400(3)
C3 C4 . 1.487(3)
C4 H4A . 0.9600
C4 H4B . 0.9600
C4 H4C . 0.9600
C5 C6 . 1.505(3)
C7 C8 . 1.482(3)
C8 H8A . 0.9600
C8 H8B . 0.9600
C8 H8C . 0.9600
C9 C10 . 1.489(3)
C10 C10 2_655 1.377(4)
C11 C11 2_655 1.405(4)
C11 C12 . 1.482(3)
C12 H12A . 0.9600
C12 H12B . 0.9600
C12 H12C . 0.9600

loop_
_geom_hbond_atom_site_label_D
_geom_hbond_atom_site_label_H
_geom_hbond_atom_site_label_A
_geom_hbond_site_symmetry_A
_geom_hbond_distance_DH
_geom_hbond_distance_HA
_geom_hbond_distance_DA
_geom_hbond_angle_DHA
_geom_hbond_publ_flag
O1 H1 N2 4_546 0.820000 2.040 2.845(2) 167.00 y
O3 H3 N3 4_555 0.820000 2.000 2.803(2) 165.00 y
O5 H5 N1 1_554 0.820000 2.060 2.874(2) 169.00 y

loop_
_geom_torsion_atom_site_label_1
_geom_torsion_atom_site_label_2
_geom_torsion_atom_site_label_3
_geom_torsion_atom_site_label_4
_geom_torsion_site_symmetry_4
_geom_torsion
C3 N1 C2 C6 . 0.0(3)
C3 N1 C2 C1 . 177.4(2)
O2 C1 C2 N1 . 169.2(3)
O1 C1 C2 N1 . -8.3(3)
O2 C1 C2 C6 . -13.3(4)
O1 C1 C2 C6 . 169.1(2)
C2 N1 C3 C7 . -0.2(3)
C2 N1 C3 C4 . 179.8(2)
C7 N2 C6 C2 . -0.6(3)
C7 N2 C6 C5 . 177.3(2)
N1 C2 C6 N2 . 0.5(3)
C1 C2 C6 N2 . -177.0(2)
N1 C2 C6 C5 . -177.3(2)
C1 C2 C6 C5 . 5.3(3)
O4 C5 C6 N2 . -84.5(3)
O3 C5 C6 N2 . 90.6(2)
O4 C5 C6 C2 . 93.3(3)
O3 C5 C6 C2 . -91.5(3)
C6 N2 C7 C3 . 0.4(3)
C6 N2 C7 C8 . -179.0(2)
N1 C3 C7 N2 . 0.0(3)
C4 C3 C7 N2 . -180.0(2)
N1 C3 C7 C8 . 179.4(2)
C4 C3 C7 C8 . -0.6(4)
C11 N3 C10 C10 2_655 3.0(4)
C11 N3 C10 C9 . -172.7(2)
O6 C9 C10 N3 . 134.4(2)
O5 C9 C10 N3 . -44.4(3)
O6 C9 C10 C10 2_655 -41.3(4)
O5 C9 C10 C10 2_655 140.0(3)
C10 N3 C11 C11 2_655 2.3(4)
C10 N3 C11 C12 . -176.5(2)
